data_4065709
loop_
_publ_author_name
'Zhang, Zhengxing'
'Bu, Xiuli'
'Zhang, Jie'
'Liu, Ruiting'
'Zhou, Xigeng'
'Weng, Linhong'

_publ_section_title
;
 Insertion of Ketenimines into the Ln&#x2212;C \s-Bond of
 Organolanthanides: A New Strategy for Synthesis of Lanthanide 1-Azaallyl
 Complexes
;
_journal_issue 9
_journal_name_full Organometallics
_journal_page_first 2111
_journal_paper_doi 10.1021/om100089a
_journal_volume 29
_journal_year 2010
_chemical_formula_sum 'C23 H28 N Yb'
_chemical_formula_weight 491.50
_chemical_name_systematic
; 
 ? 
;
_space_group_IT_number 114
_symmetry_cell_setting tetragonal
_symmetry_space_group_name_Hall 'P -4 2n'
_symmetry_space_group_name_H-M 'P -4 21 c'
_atom_sites_solution_hydrogens geom
_atom_sites_solution_primary direct
_atom_sites_solution_secondary difmap
_audit_creation_method SHELXL-97
_cell_angle_alpha 90.00
_cell_angle_beta 90.00
_cell_angle_gamma 90.00
_cell_formula_units_Z 8
_cell_length_a 22.078(5)
_cell_length_b 22.078(5)
_cell_length_c 8.932(3)
_cell_measurement_reflns_used 1687
_cell_measurement_temperature 293(2)
_cell_measurement_theta_max 19.891
_cell_measurement_theta_min 2.460
_cell_volume 4354(2)
_computing_cell_refinement 'Bruker SMART'
_computing_data_collection 'Bruker SMART'
_computing_data_reduction 'Bruker SAINT'
_computing_molecular_graphics 'Bruker SHELXTL'
_computing_publication_material 'Bruker SHELXTL'
_computing_structure_refinement 'SHELXL-97 (Sheldrick, 1997)'
_computing_structure_solution 'SHELXS-97 (Sheldrick, 1990)'
_diffrn_ambient_temperature 293(2)
_diffrn_measured_fraction_theta_full 0.999
_diffrn_measured_fraction_theta_max 0.999
_diffrn_measurement_device_type 'CCD area detector'
_diffrn_measurement_method 'phi and omega scans'
_diffrn_radiation_monochromator graphite
_diffrn_radiation_source 'fine-focus sealed tube'
_diffrn_radiation_type MoK\a
_diffrn_radiation_wavelength 0.71073
_diffrn_reflns_av_R_equivalents 0.1430
_diffrn_reflns_av_sigmaI/netI 0.1414
_diffrn_reflns_limit_h_max 19
_diffrn_reflns_limit_h_min -26
_diffrn_reflns_limit_k_max 26
_diffrn_reflns_limit_k_min -26
_diffrn_reflns_limit_l_max 10
_diffrn_reflns_limit_l_min -10
_diffrn_reflns_number 17788
_diffrn_reflns_theta_full 25.01
_diffrn_reflns_theta_max 25.01
_diffrn_reflns_theta_min 1.30
_exptl_absorpt_coefficient_mu 4.300
_exptl_absorpt_correction_T_max 0.6730
_exptl_absorpt_correction_T_min 0.4801
_exptl_absorpt_correction_type multi-scan
_exptl_absorpt_process_details sadabs
_exptl_crystal_colour green
_exptl_crystal_density_diffrn 1.500
_exptl_crystal_density_method 'not measured'
_exptl_crystal_description prism
_exptl_crystal_F_000 1944
_exptl_crystal_size_max 0.20
_exptl_crystal_size_mid 0.12
_exptl_crystal_size_min 0.10
_refine_diff_density_max 1.706
_refine_diff_density_min -0.524
_refine_diff_density_rms 0.171
_refine_ls_abs_structure_details 'Flack H D (1983), Acta Cryst. A39, 876-881'
_refine_ls_abs_structure_Flack -0.03(4)
_refine_ls_extinction_method none
_refine_ls_goodness_of_fit_ref 0.954
_refine_ls_hydrogen_treatment constr
_refine_ls_matrix_type full
_refine_ls_number_parameters 184
_refine_ls_number_reflns 3844
_refine_ls_number_restraints 5
_refine_ls_restrained_S_all 0.955
_refine_ls_R_factor_all 0.1142
_refine_ls_R_factor_gt 0.0550
_refine_ls_shift/su_max 0.000
_refine_ls_shift/su_mean 0.000
_refine_ls_structure_factor_coef Fsqd
_refine_ls_weighting_details 'calc w=1/[\s^2^(Fo^2^)+(0.0464P)^2^+0.0000P] where P=(Fo^2^+2Fc^2^)/3'
_refine_ls_weighting_scheme calc
_refine_ls_wR_factor_gt 0.1222
_refine_ls_wR_factor_ref 0.1355
_reflns_number_gt 2097
_reflns_number_total 3844
_reflns_threshold_expression >2sigma(I)
_cod_data_source_file om100089a_si_002.cif
_cod_data_source_block 3-Yb
_cod_depositor_comments
;
The following automatic conversions were performed:

'_symmetry_cell_setting' value 'Tetragonal' changed to 'tetragonal'
according to /home/saulius/struct/CIF-dictionaries/cif_core.dic
dictionary named 'cif_core.dic' version 2.4.1 from 2010-06-29.

Automatic conversion script
Id: cif_fix_values 1715 2011-07-08 13:25:40Z adriana 
;
_cod_original_sg_symbol_H-M P-42(1)c
_cod_database_code 4065709

loop_
_symmetry_equiv_pos_as_xyz
'x, y, z'
'y, -x, -z'
'-x, -y, z'
'-y, x, -z'
'x+1/2, -y+1/2, -z+1/2'
'-y+1/2, -x+1/2, z+1/2'
'-x+1/2, y+1/2, -z+1/2'
'y+1/2, x+1/2, z+1/2'

loop_
_atom_site_label
_atom_site_type_symbol
_atom_site_fract_x
_atom_site_fract_y
_atom_site_fract_z
_atom_site_U_iso_or_equiv
_atom_site_adp_type
_atom_site_occupancy
_atom_site_symmetry_multiplicity
_atom_site_calc_flag
_atom_site_refinement_flags
Yb1 Yb 0.04187(3) 0.22334(3) 1.00818(11) 0.0483(2) Uani 1 1 d .
N1 N 0.0484(6) 0.3125(6) 0.8748(14) 0.046(4) Uani 1 1 d U
C1 C 0.0894(9) 0.2891(8) 0.7856(17) 0.044(5) Uani 1 1 d DU
C2 C 0.1335(7) 0.2486(7) 0.849(2) 0.055(5) Uani 1 1 d D
H2A H 0.1332 0.2473 0.9529 0.066 Uiso 1 1 calc R
C3 C 0.1797(5) 0.2082(5) 0.7778(13) 0.052(5) Uani 1 1 d GD
C4 C 0.2368(6) 0.2046(6) 0.8430(14) 0.067(6) Uani 1 1 d G
H4A H 0.2449 0.2257 0.9309 0.081 Uiso 1 1 calc R
C5 C 0.2817(4) 0.1697(7) 0.777(2) 0.094(8) Uani 1 1 d G
H5A H 0.3199 0.1673 0.8203 0.113 Uiso 1 1 calc R
C6 C 0.2696(7) 0.1382(6) 0.645(2) 0.104(9) Uani 1 1 d G
H6A H 0.2997 0.1148 0.6008 0.125 Uiso 1 1 calc R
C7 C 0.2125(8) 0.1418(6) 0.5800(12) 0.095(8) Uani 1 1 d G
H7A H 0.2044 0.1208 0.4920 0.114 Uiso 1 1 calc R
C8 C 0.1676(6) 0.1768(6) 0.6463(13) 0.065(6) Uani 1 1 d G
H8A H 0.1294 0.1792 0.6027 0.078 Uiso 1 1 calc R
C9 C 0.0086(10) 0.3609(10) 0.839(2) 0.069(6) Uani 1 1 d .
C10 C -0.0313(8) 0.3669(9) 0.982(4) 0.106(8) Uani 1 1 d .
H10A H -0.0550 0.3308 0.9951 0.159 Uiso 1 1 calc R
H10B H -0.0578 0.4011 0.9720 0.159 Uiso 1 1 calc R
H10C H -0.0057 0.3725 1.0682 0.159 Uiso 1 1 calc R
C11 C 0.0455(10) 0.4215(9) 0.814(3) 0.102(8) Uani 1 1 d .
H11A H 0.0705 0.4293 0.8994 0.154 Uiso 1 1 calc R
H11B H 0.0178 0.4545 0.7998 0.154 Uiso 1 1 calc R
H11C H 0.0705 0.4174 0.7263 0.154 Uiso 1 1 calc R
C12 C -0.0306(9) 0.3551(11) 0.701(2) 0.101(8) Uani 1 1 d .
H12A H -0.0560 0.3200 0.7098 0.151 Uiso 1 1 calc R
H12B H -0.0052 0.3510 0.6141 0.151 Uiso 1 1 calc R
H12C H -0.0554 0.3905 0.6907 0.151 Uiso 1 1 calc R
C13 C 0.0941(8) 0.3045(9) 0.6176(18) 0.070(6) Uani 1 1 d D
H13A H 0.1216 0.3377 0.6041 0.105 Uiso 1 1 calc R
H13B H 0.0549 0.3156 0.5802 0.105 Uiso 1 1 calc R
H13C H 0.1087 0.2698 0.5639 0.105 Uiso 1 1 calc R
C14 C 0.1202(4) 0.2213(8) 1.2301(12) 0.101(9) Uani 1 1 d G
H14A H 0.1609 0.2166 1.2066 0.121 Uiso 1 1 calc R
C15 C 0.0787(6) 0.1740(6) 1.2633(12) 0.077(6) Uani 1 1 d G
H15A H 0.0875 0.1329 1.2654 0.093 Uiso 1 1 calc R
C16 C 0.0214(6) 0.2007(6) 1.2928(8) 0.086(7) Uani 1 1 d G
H16A H -0.0139 0.1800 1.3176 0.103 Uiso 1 1 calc R
C17 C 0.0274(6) 0.2644(6) 1.2778(11) 0.087(6) Uani 1 1 d G
H17A H -0.0032 0.2928 1.2911 0.105 Uiso 1 1 calc R
C18 C 0.0885(6) 0.2772(6) 1.2391(11) 0.087(6) Uani 1 1 d G
H18A H 0.1048 0.3154 1.2225 0.105 Uiso 1 1 calc R
C19 C -0.0109(6) 0.1743(6) 0.7762(9) 0.089(8) Uani 1 1 d GU
H19A H -0.0012 0.1898 0.6824 0.107 Uiso 1 1 calc R
C20 C 0.0195(6) 0.1262(6) 0.8503(13) 0.093(8) Uani 1 1 d GU
H20A H 0.0526 0.1047 0.8137 0.112 Uiso 1 1 calc R
C21 C -0.0094(6) 0.1166(4) 0.9903(13) 0.098(7) Uani 1 1 d GU
H21A H 0.0013 0.0878 1.0614 0.117 Uiso 1 1 calc R
C22 C -0.0577(4) 0.1588(6) 1.0027(12) 0.083(6) Uani 1 1 d G
H22A H -0.0841 0.1624 1.0833 0.099 Uiso 1 1 calc R
C23 C -0.0586(5) 0.1944(6) 0.8703(13) 0.086(7) Uani 1 1 d GU
H23A H -0.0857 0.2255 0.8491 0.103 Uiso 1 1 calc R

loop_
_atom_site_aniso_label
_atom_site_aniso_U_11
_atom_site_aniso_U_22
_atom_site_aniso_U_33
_atom_site_aniso_U_23
_atom_site_aniso_U_13
_atom_site_aniso_U_12
Yb1 0.0473(4) 0.0610(5) 0.0366(3) -0.0031(7) -0.0024(7) -0.0038(3)
N1 0.048(10) 0.047(9) 0.043(8) 0.001(7) -0.004(7) 0.000(7)
C1 0.065(14) 0.036(12) 0.030(9) 0.002(8) -0.012(8) -0.020(10)
C2 0.062(14) 0.063(14) 0.041(11) -0.014(10) 0.010(10) -0.008(11)
C3 0.050(13) 0.053(14) 0.053(12) 0.014(10) -0.002(9) -0.004(10)
C4 0.052(14) 0.052(14) 0.098(17) 0.020(12) -0.002(12) 0.005(10)
C5 0.055(16) 0.080(18) 0.15(2) 0.008(17) 0.008(17) 0.015(13)
C6 0.09(2) 0.09(2) 0.13(2) 0.002(18) 0.036(18) -0.004(17)
C7 0.15(2) 0.068(15) 0.066(14) 0.009(11) 0.045(16) 0.036(17)
C8 0.078(16) 0.076(15) 0.041(12) -0.004(10) -0.011(11) 0.008(11)
C9 0.075(16) 0.068(16) 0.065(14) 0.015(12) -0.008(12) 0.023(13)
C10 0.086(14) 0.110(16) 0.12(2) 0.00(2) -0.01(3) 0.053(12)
C11 0.11(2) 0.051(15) 0.14(2) 0.006(14) 0.013(17) 0.014(15)
C12 0.068(17) 0.14(2) 0.096(18) 0.041(16) -0.019(14) 0.026(15)
C13 0.052(13) 0.081(15) 0.077(14) 0.012(12) -0.016(11) 0.011(11)
C14 0.075(18) 0.18(3) 0.043(13) 0.019(17) -0.019(12) 0.01(2)
C15 0.070(17) 0.084(18) 0.078(16) 0.004(13) -0.012(13) 0.013(14)
C16 0.10(2) 0.093(19) 0.062(13) 0.008(13) 0.020(13) -0.033(15)
C17 0.085(14) 0.138(17) 0.038(8) -0.005(10) -0.009(9) -0.006(14)
C18 0.085(14) 0.138(17) 0.038(8) -0.005(10) -0.009(9) -0.006(14)
C19 0.075(16) 0.13(2) 0.065(15) -0.016(13) -0.018(12) -0.060(15)
C20 0.09(2) 0.080(19) 0.104(18) -0.045(15) -0.026(15) 0.013(14)
C21 0.109(17) 0.082(14) 0.102(15) 0.03(2) -0.05(2) -0.027(13)
C22 0.071(13) 0.092(14) 0.085(14) -0.02(2) -0.03(2) -0.030(10)
C23 0.053(14) 0.078(16) 0.13(2) -0.013(15) -0.050(11) -0.001(12)

loop_
_atom_type_symbol
_atom_type_description
_atom_type_scat_dispersion_real
_atom_type_scat_dispersion_imag
_atom_type_scat_source
C C 0.0033 0.0016 'International Tables Vol C Tables 4.2.6.8 and 6.1.1.4'
H H 0.0000 0.0000 'International Tables Vol C Tables 4.2.6.8 and 6.1.1.4'
N N 0.0061 0.0033 'International Tables Vol C Tables 4.2.6.8 and 6.1.1.4'
Yb Yb -0.3850 5.5486 'International Tables Vol C Tables 4.2.6.8 and 6.1.1.4'

loop_
_geom_angle_atom_site_label_1
_geom_angle_atom_site_label_2
_geom_angle_atom_site_label_3
_geom_angle
N1 Yb1 C2 58.1(5)
N1 Yb1 C18 89.7(4)
C2 Yb1 C18 91.7(5)
N1 Yb1 C17 100.9(5)
C2 Yb1 C17 122.9(5)
C18 Yb1 C17 31.78(9)
N1 Yb1 C19 88.4(4)
C2 Yb1 C19 90.1(5)
C18 Yb1 C19 176.2(6)
C17 Yb1 C19 145.8(4)
N1 Yb1 C20 115.7(5)
C2 Yb1 C20 91.6(4)
C18 Yb1 C20 151.6(5)
C17 Yb1 C20 139.9(3)
C19 Yb1 C20 31.53(8)
N1 Yb1 C23 91.0(4)
C2 Yb1 C23 117.8(5)
C18 Yb1 C23 145.3(5)
C17 Yb1 C23 114.7(4)
C19 Yb1 C23 31.52(8)
C20 Yb1 C23 52.12(12)
N1 Yb1 C21 139.8(4)
C2 Yb1 C21 120.6(4)
C18 Yb1 C21 129.2(3)
C17 Yb1 C21 108.5(3)
C19 Yb1 C21 52.10(13)
C20 Yb1 C21 31.49(10)
C23 Yb1 C21 52.06(13)
N1 Yb1 C22 120.5(5)
C2 Yb1 C22 141.1(4)
C18 Yb1 C22 126.7(3)
C17 Yb1 C22 96.0(3)
C19 Yb1 C22 52.09(12)
C20 Yb1 C22 52.07(13)
C23 Yb1 C22 31.47(9)
C21 Yb1 C22 31.45(8)
N1 Yb1 C14 111.3(5)
C2 Yb1 C14 84.4(5)
C18 Yb1 C14 31.54(8)
C17 Yb1 C14 52.18(13)
C19 Yb1 C14 152.1(5)
C20 Yb1 C14 121.1(5)
C23 Yb1 C14 155.2(3)
C21 Yb1 C14 108.4(4)
C22 Yb1 C14 123.8(3)
N1 Yb1 C16 132.3(5)
C2 Yb1 C16 136.2(5)
C18 Yb1 C16 52.18(13)
C17 Yb1 C16 31.54(9)
C19 Yb1 C16 127.7(3)
C20 Yb1 C16 109.4(3)
C23 Yb1 C16 105.2(3)
C21 Yb1 C16 79.2(2)
C22 Yb1 C16 76.7(2)
C14 Yb1 C16 51.79(14)
N1 Yb1 C15 140.8(4)
C2 Yb1 C15 109.2(6)
C18 Yb1 C15 51.93(13)
C17 Yb1 C15 51.93(13)
C19 Yb1 C15 130.4(4)
C20 Yb1 C15 100.6(4)
C23 Yb1 C15 124.3(3)
C21 Yb1 C15 79.4(3)
C22 Yb1 C15 92.9(3)
C14 Yb1 C15 31.18(10)
C16 Yb1 C15 31.18(9)
C1 N1 C9 126.0(15)
C1 N1 Yb1 91.1(10)
C9 N1 Yb1 136.0(13)
N1 C1 C2 118.3(14)
N1 C1 C13 123.4(17)
C2 C1 C13 118.2(16)
N1 C1 Yb1 59.5(8)
C2 C1 Yb1 68.7(9)
C13 C1 Yb1 150.4(12)
C1 C2 C3 131.8(15)
C1 C2 Yb1 79.4(9)
C3 C2 Yb1 130.6(11)
C1 C2 H2A 114.1
C3 C2 H2A 114.1
Yb1 C2 H2A 55.1
C4 C3 C8 120.0
C4 C3 C2 118.3(12)
C8 C3 C2 121.6(12)
C3 C4 C5 120.0
C3 C4 H4A 120.0
C5 C4 H4A 120.0
C6 C5 C4 120.0
C6 C5 H5A 120.0
C4 C5 H5A 120.0
C7 C6 C5 120.0
C7 C6 H6A 120.0
C5 C6 H6A 120.0
C6 C7 C8 120.0
C6 C7 H7A 120.0
C8 C7 H7A 120.0
C7 C8 C3 120.0
C7 C8 H8A 120.0
C3 C8 H8A 120.0
N1 C9 C12 118.2(18)
N1 C9 C10 103.4(16)
C12 C9 C10 110.7(19)
N1 C9 C11 110.4(17)
C12 C9 C11 104.3(17)
C10 C9 C11 109.7(18)
C9 C10 H10A 109.5
C9 C10 H10B 109.5
H10A C10 H10B 109.5
C9 C10 H10C 109.5
H10A C10 H10C 109.5
H10B C10 H10C 109.5
C9 C11 H11A 109.5
C9 C11 H11B 109.5
H11A C11 H11B 109.5
C9 C11 H11C 109.5
H11A C11 H11C 109.5
H11B C11 H11C 109.5
C9 C12 H12A 109.5
C9 C12 H12B 109.5
H12A C12 H12B 109.5
C9 C12 H12C 109.5
H12A C12 H12C 109.5
H12B C12 H12C 109.5
C1 C13 H13A 109.5
C1 C13 H13B 109.5
H13A C13 H13B 109.5
C1 C13 H13C 109.5
H13A C13 H13C 109.5
H13B C13 H13C 109.5
C18 C14 C15 108.0
C18 C14 Yb1 72.8(3)
C15 C14 Yb1 75.30(17)
C18 C14 H14A 126.0
C15 C14 H14A 126.0
Yb1 C14 H14A 117.9
C14 C15 C16 108.0
C14 C15 Yb1 73.52(15)
C16 C15 Yb1 73.5(2)
C14 C15 H15A 126.0
C16 C15 H15A 126.0
Yb1 C15 H15A 118.8
C17 C16 C15 108.0
C17 C16 Yb1 72.8(2)
C15 C16 Yb1 75.3(3)
C17 C16 H16A 126.0
C15 C16 H16A 126.0
Yb1 C16 H16A 117.9
C16 C17 C18 108.0
C16 C17 Yb1 75.7(2)
C18 C17 Yb1 74.10(18)
C16 C17 H17A 126.0
C18 C17 H17A 126.0
Yb1 C17 H17A 116.3
C14 C18 C17 108.0
C14 C18 Yb1 75.7(3)
C17 C18 Yb1 74.1(2)
C14 C18 H18A 126.0
C17 C18 H18A 126.0
Yb1 C18 H18A 116.3
C23 C19 C20 108.0
C23 C19 Yb1 74.4(2)
C20 C19 Yb1 74.3(3)
C23 C19 H19A 126.0
C20 C19 H19A 126.0
Yb1 C19 H19A 117.3
C21 C20 C19 108.0
C21 C20 Yb1 74.47(18)
C19 C20 Yb1 74.2(2)
C21 C20 H20A 126.0
C19 C20 H20A 126.0
Yb1 C20 H20A 117.4
C20 C21 C22 108.0
C20 C21 Yb1 74.05(18)
C22 C21 Yb1 74.3(3)
C20 C21 H21A 126.0
C22 C21 H21A 126.0
Yb1 C21 H21A 117.6
C21 C22 C23 108.0
C21 C22 Yb1 74.2(3)
C23 C22 Yb1 74.09(18)
C21 C22 H22A 126.0
C23 C22 H22A 126.0
Yb1 C22 H22A 117.7
C19 C23 C22 108.0
C19 C23 Yb1 74.1(2)
C22 C23 Yb1 74.45(18)
C19 C23 H23A 126.0
C22 C23 H23A 126.0
Yb1 C23 H23A 117.5

loop_
_geom_bond_atom_site_label_1
_geom_bond_atom_site_label_2
_geom_bond_distance
Yb1 N1 2.306(13)
Yb1 C2 2.535(16)
Yb1 C18 2.593(6)
Yb1 C17 2.593(8)
Yb1 C19 2.612(6)
Yb1 C20 2.614(8)
Yb1 C23 2.616(7)
Yb1 C21 2.620(8)
Yb1 C22 2.621(7)
Yb1 C14 2.630(8)
Yb1 C16 2.631(8)
Yb1 C15 2.653(8)
N1 C1 1.31(2)
N1 C9 1.42(2)
C1 C2 1.44(2)
C1 C13 1.543(15)
C2 C3 1.496(9)
C2 H2A 0.9300
C3 C4 1.3900
C3 C8 1.3900
C4 C5 1.3900
C4 H4A 0.9300
C5 C6 1.3900
C5 H5A 0.9300
C6 C7 1.3900
C6 H6A 0.9300
C7 C8 1.3900
C7 H7A 0.9300
C8 H8A 0.9300
C9 C12 1.51(2)
C9 C10 1.56(3)
C9 C11 1.58(3)
C10 H10A 0.9600
C10 H10B 0.9600
C10 H10C 0.9600
C11 H11A 0.9600
C11 H11B 0.9600
C11 H11C 0.9600
C12 H12A 0.9600
C12 H12B 0.9600
C12 H12C 0.9600
C13 H13A 0.9600
C13 H13B 0.9600
C13 H13C 0.9600
C14 C18 1.4200
C14 C15 1.4200
C14 H14A 0.9300
C15 C16 1.4200
C15 H15A 0.9300
C16 C17 1.4200
C16 H16A 0.9300
C17 C18 1.4200
C17 H17A 0.9300
C18 H18A 0.9300
C19 C23 1.4200
C19 C20 1.4200
C19 H19A 0.9300
C20 C21 1.4200
C20 H20A 0.9300
C21 C22 1.4200
C21 H21A 0.9300
C22 C23 1.4200
C22 H22A 0.9300
C23 H23A 0.9300
